data_1529852
loop_
_publ_author_name
'Ramakrishna, Kankanala'
'Murali, Mani'
'Sivasankar, Chinnappan'

_publ_section_title
;
 Chemoselective Carbene insertion into the N-H Bond over O-H Bond Using a
 Well-Defined Single Site (P-P)Cu(I) Catalyst.
;
_journal_issue 15
_journal_name_full 'Organic letters'
_journal_page_first 3814
_journal_page_last 3817
_journal_paper_doi 10.1021/acs.orglett.5b01776
_journal_volume 17
_journal_year 2015
_chemical_absolute_configuration ad
_chemical_formula_moiety 'C43 H37 Br2 Cu N3 P2, Cl O4'
_chemical_formula_sum 'C43 H37 Br2 Cl Cu N3 O4 P2'
_chemical_formula_weight 980.51
_chemical_name_systematic
;
 ? 
;
_space_group_crystal_system orthorhombic
_space_group_IT_number 33
_space_group_name_Hall 'P 2c -2n'
_space_group_name_H-M_alt 'P n a 21'
_symmetry_space_group_name_Hall 'P 2c -2n'
_symmetry_space_group_name_H-M 'P n a 21'
_atom_sites_solution_hydrogens geom
_atom_sites_solution_primary direct
_atom_sites_solution_secondary difmap
_audit_creation_date 2014-08-06
_audit_creation_method
;
  Olex2 1.2
  (compiled 2012.05.09 svn.r2324, GUI svn.r4230)
;
_cell_angle_alpha 90.00
_cell_angle_beta 90.00
_cell_angle_gamma 90.00
_cell_formula_units_Z 8
_cell_length_a 19.3661(7)
_cell_length_b 14.8237(6)
_cell_length_c 28.5913(13)
_cell_measurement_reflns_used 6586
_cell_measurement_temperature 150(2)
_cell_measurement_theta_max 29.1577
_cell_measurement_theta_min 3.5083
_cell_volume 8207.9(6)
_computing_cell_refinement
;
CrysAlisPro, Agilent Technologies,
Version 1.171.36.21 (release 14-08-2012 CrysAlis171 .NET)
(compiled Sep 14 2012,17:21:16)
;
_computing_data_collection
;
CrysAlisPro, Agilent Technologies,
Version 1.171.36.21 (release 14-08-2012 CrysAlis171 .NET)
(compiled Sep 14 2012,17:21:16)
;
_computing_data_reduction
;
CrysAlisPro, Agilent Technologies,
Version 1.171.36.21 (release 14-08-2012 CrysAlis171 .NET)
(compiled Sep 14 2012,17:21:16)
;
_computing_molecular_graphics
;
O. V. Dolomanov, L. J. Bourhis, R. J. Gildea, J. A. K. Howard and H. Puschmann,
OLEX2: a complete structure solution, refinement and analysis program.
J. Appl. Cryst. (2009). 42, 339-341.
;
_computing_publication_material
;
O. V. Dolomanov, L. J. Bourhis, R. J. Gildea, J. A. K. Howard and H. Puschmann,
OLEX2: a complete structure solution, refinement and analysis program.
J. Appl. Cryst. (2009). 42, 339-341.
;
_computing_structure_refinement
;
SHELXL, G.M. Sheldrick, Acta Cryst.
(2008). A64, 112-122
;
_computing_structure_solution
;
SHELXS, G.M. Sheldrick, Acta Cryst.
(2008). A64, 112-122
;
_diffrn_ambient_temperature 150(2)
_diffrn_detector_area_resol_mean 15.9821
_diffrn_measured_fraction_theta_full 0.9923
_diffrn_measured_fraction_theta_max 0.9270
_diffrn_measurement_details
;
  1 omega  -25.00    0.00   1.0000  110.0000
omega____ theta____ kappa____ phi______ frames
    -      -17.1835  -99.0000  -30.0000 25

  2 omega  -79.00  -37.00   1.0000  110.0000
omega____ theta____ kappa____ phi______ frames
    -      -17.1835  178.0000   60.0000 42

  3 omega  -75.00    0.00   1.0000  110.0000
omega____ theta____ kappa____ phi______ frames
    -      -17.1835  -37.0000  -90.0000 75

  4 omega  -41.00  -14.00   1.0000  110.0000
omega____ theta____ kappa____ phi______ frames
    -      -17.1835  -57.0000 -120.0000 27

  5 omega  -33.00   34.00   1.0000  110.0000
omega____ theta____ kappa____ phi______ frames
    -      -17.1835   33.0000   61.0000 67
;
_diffrn_measurement_device_type 'Xcalibur, Eos'
_diffrn_measurement_method '\w scans'
_diffrn_orient_matrix_UB_11 -0.0145975000
_diffrn_orient_matrix_UB_12 0.0190602000
_diffrn_orient_matrix_UB_13 -0.0204961000
_diffrn_orient_matrix_UB_21 0.0047902000
_diffrn_orient_matrix_UB_22 -0.0414843000
_diffrn_orient_matrix_UB_23 -0.0119405000
_diffrn_orient_matrix_UB_31 -0.0332419000
_diffrn_orient_matrix_UB_32 -0.0143446000
_diffrn_orient_matrix_UB_33 0.0072682000
_diffrn_radiation_monochromator graphite
_diffrn_radiation_type 'Mo K\a'
_diffrn_radiation_wavelength 0.7107
_diffrn_reflns_av_R_equivalents 0.0702
_diffrn_reflns_av_unetI/netI 0.1020
_diffrn_reflns_limit_h_max 25
_diffrn_reflns_limit_h_min -25
_diffrn_reflns_limit_k_max 10
_diffrn_reflns_limit_k_min -19
_diffrn_reflns_limit_l_max 36
_diffrn_reflns_limit_l_min -38
_diffrn_reflns_number 36573
_diffrn_reflns_theta_full 29.22
_diffrn_reflns_theta_max 29.22
_diffrn_reflns_theta_min 3.52
_diffrn_source 'Enhance (Mo) X-ray Source'
_exptl_absorpt_coefficient_mu 2.669
_exptl_absorpt_correction_T_max 1.00000
_exptl_absorpt_correction_T_min 0.83342
_exptl_absorpt_correction_type multi-scan
_exptl_absorpt_process_details
;
CrysAlisPro, Agilent Technologies,
Version 1.171.36.21 (release 14-08-2012 CrysAlis171 .NET)
(compiled Sep 14 2012,17:21:16)
Empirical absorption correction using spherical harmonics,
 implemented in SCALE3 ABSPACK scaling algorithm.
;
_exptl_crystal_colour
;
;
_exptl_crystal_colour_primary yellow
_exptl_crystal_density_diffrn 1.587
_exptl_crystal_density_method 'not measured'
_exptl_crystal_description
;
;
_exptl_crystal_F_000 3952
_exptl_crystal_size_max 0.25
_exptl_crystal_size_mid 0.2
_exptl_crystal_size_min 0.1
_refine_diff_density_max 1.577
_refine_diff_density_min -0.818
_refine_diff_density_rms 0.124
_refine_ls_abs_structure_details 'Flack H D (1983), Acta Cryst. A39, 876-881'
_refine_ls_abs_structure_Flack 0.544(12)
_refine_ls_extinction_method none
_refine_ls_goodness_of_fit_ref 1.021
_refine_ls_hydrogen_treatment mixed
_refine_ls_matrix_type full
_refine_ls_number_parameters 1015
_refine_ls_number_reflns 16479
_refine_ls_number_restraints 1
_refine_ls_restrained_S_all 1.021
_refine_ls_R_factor_all 0.1201
_refine_ls_R_factor_gt 0.0728
_refine_ls_shift/su_max 0.019
_refine_ls_shift/su_mean 0.001
_refine_ls_structure_factor_coef Fsqd
_refine_ls_weighting_details 'calc w=1/[\s^2^(Fo^2^)+(0.0973P)^2^+7.5350P] where P=(Fo^2^+2Fc^2^)/3'
_refine_ls_weighting_scheme calc
_refine_ls_wR_factor_gt 0.1676
_refine_ls_wR_factor_ref 0.1992
_reflns_number_gt 10985
_reflns_number_total 16479
_reflns_threshold_expression >2sigma(I)
_cod_data_source_file ol5b01776_si_001.cif
_cod_data_source_block cs-rk-pnp-cu1
_cod_database_code 1529852

loop_
_space_group_symop_id
_space_group_symop_operation_xyz
1 'x, y, z'
2 '-x, -y, z+1/2'
3 '-x+1/2, y+1/2, z+1/2'
4 'x+1/2, -y+1/2, z'

loop_
_atom_site_label
_atom_site_type_symbol
_atom_site_fract_x
_atom_site_fract_y
_atom_site_fract_z
_atom_site_U_iso_or_equiv
_atom_site_adp_type
_atom_site_occupancy
_atom_site_symmetry_multiplicity
_atom_site_calc_flag
_atom_site_refinement_flags
Cu1 Cu 0.47027(5) 1.07375(7) 0.36900(4) 0.0249(2) Uani 1 1 d .
Cu2 Cu 0.45893(5) 0.56918(7) 0.61665(4) 0.0260(2) Uani 1 1 d .
Br3 Br 0.25252(5) 0.74766(8) 0.51018(5) 0.0507(3) Uani 1 1 d .
Br4 Br 0.68266(6) 0.24399(8) 0.48264(5) 0.0595(4) Uani 1 1 d .
Br5 Br 0.67079(7) 0.65377(8) 0.29529(5) 0.0562(3) Uani 1 1 d .
Br6 Br 0.25833(8) 0.15417(9) 0.69687(6) 0.0692(4) Uani 1 1 d .
P7 P 0.55772(11) 0.52765(15) 0.58132(8) 0.0229(5) Uani 1 1 d .
P8 P 0.37470(11) 1.02953(15) 0.40863(8) 0.0220(5) Uani 1 1 d .
P9 P 0.55471(11) 0.97095(15) 0.36600(9) 0.0260(5) Uani 1 1 d .
P10 P 0.37506(12) 0.46453(16) 0.61856(9) 0.0272(5) Uani 1 1 d .
C76 C 0.4756(5) 0.8262(6) 0.3289(3) 0.027(2) Uani 1 1 d .
N6 N 0.5057(4) 1.1880(6) 0.4026(3) 0.0349(19) Uani 1 1 d .
C8 C 0.5587(4) 0.5605(6) 0.5192(3) 0.0261(19) Uani 1 1 d .
C80 C 0.5270(6) 0.6892(8) 0.2984(4) 0.040(3) Uani 1 1 d .
H80 H 0.5230 0.6317 0.2857 0.048 Uiso 1 1 calc R
C15 C 0.3507(4) 0.9099(6) 0.4118(3) 0.0244(19) Uani 1 1 d .
C17 C 0.3135(4) 0.8794(6) 0.4502(3) 0.030(2) Uani 1 1 d .
H17 H 0.2990 0.9208 0.4726 0.036 Uiso 1 1 calc R
C82 C 0.4680(5) 0.7415(6) 0.3085(3) 0.029(2) Uani 1 1 d .
C30 C 0.3159(5) 0.7292(7) 0.4214(4) 0.041(2) Uani 1 1 d .
H30 H 0.3045 0.6686 0.4248 0.049 Uiso 1 1 calc R
C1 C 0.2954(5) 1.0826(6) 0.3867(3) 0.027(2) Uani 1 1 d .
C32 C 0.2948(5) 0.4989(6) 0.6463(4) 0.032(2) Uani 1 1 d .
C3 C 0.1805(5) 1.0847(8) 0.3590(4) 0.049(3) Uani 1 1 d .
H3 H 0.1404 1.0529 0.3521 0.059 Uiso 1 1 calc R
C41 C 0.6178(5) 0.5882(6) 0.4956(4) 0.035(2) Uani 1 1 d .
H41 H 0.6599 0.5905 0.5112 0.041 Uiso 1 1 calc R
C10 C 0.6355(4) 1.0067(6) 0.3373(4) 0.030(2) Uani 1 1 d .
C47 C 0.5512(6) 0.6097(7) 0.4264(3) 0.041(3) Uani 1 1 d .
H47 H 0.5488 0.6260 0.3951 0.050 Uiso 1 1 calc R
C77 C 0.6001(5) 0.8101(6) 0.3278(3) 0.029(2) Uani 1 1 d .
H77 H 0.6442 0.8319 0.3340 0.035 Uiso 1 1 calc R
C2 C 0.7000(5) 0.9963(7) 0.3565(4) 0.037(2) Uani 1 1 d .
H2 H 0.7051 0.9724 0.3864 0.044 Uiso 1 1 calc R
C53 C 0.4960(5) 0.5592(7) 0.4957(3) 0.036(2) Uani 1 1 d .
H53 H 0.4561 0.5418 0.5113 0.043 Uiso 1 1 calc R
C14 C 0.7588(5) 1.0228(6) 0.3299(5) 0.040(3) Uani 1 1 d .
H14 H 0.8027 1.0171 0.3427 0.049 Uiso 1 1 calc R
C4 C 0.5154(5) 1.2586(7) 0.4165(3) 0.032(2) Uani 1 1 d .
C57 C 0.1708(5) 0.5194(7) 0.6511(5) 0.046(3) Uani 1 1 d .
H57 H 0.1277 0.5198 0.6367 0.055 Uiso 1 1 calc R
C58 C 0.2298(5) 0.4963(7) 0.6253(4) 0.040(3) Uani 1 1 d .
H58 H 0.2256 0.4792 0.5941 0.048 Uiso 1 1 calc R
C18 C 0.5254(6) 1.3488(8) 0.4330(4) 0.051(3) Uani 1 1 d .
H18A H 0.5011 1.3900 0.4130 0.077 Uiso 1 1 calc R
H18B H 0.5738 1.3630 0.4326 0.077 Uiso 1 1 calc R
H18C H 0.5082 1.3539 0.4643 0.077 Uiso 1 1 calc R
C60 C 0.2976(5) 0.7894(7) 0.4562(4) 0.033(2) Uani 1 1 d .
C11 C 0.6287(5) 1.0423(7) 0.2934(4) 0.042(3) Uani 1 1 d .
H11 H 0.5849 1.0487 0.2805 0.051 Uiso 1 1 calc R
C6 C 0.3004(5) 1.1776(6) 0.3793(3) 0.034(2) Uani 1 1 d .
H6 H 0.3413 1.2082 0.3855 0.041 Uiso 1 1 calc R
C79 C 0.5914(6) 0.7264(7) 0.3082(3) 0.035(2) Uani 1 1 d .
C70 C 0.4929(5) 0.5839(8) 0.4491(4) 0.040(3) Uani 1 1 d .
H70 H 0.4509 0.5828 0.4333 0.048 Uiso 1 1 calc R
C5 C 0.1824(6) 1.1777(8) 0.3529(4) 0.050(3) Uani 1 1 d .
H5 H 0.1437 1.2088 0.3425 0.060 Uiso 1 1 calc R
C75 C 0.6139(6) 0.6120(8) 0.4493(4) 0.042(3) Uani 1 1 d .
H75 H 0.6534 0.6298 0.4333 0.051 Uiso 1 1 calc R
C12 C 0.6858(6) 1.0687(9) 0.2679(5) 0.054(3) Uani 1 1 d .
H12 H 0.6811 1.0949 0.2385 0.065 Uiso 1 1 calc R
C7 C 0.2365(5) 1.0402(7) 0.3749(4) 0.034(2) Uani 1 1 d .
H7 H 0.2344 0.9777 0.3778 0.041 Uiso 1 1 calc R
C9 C 0.2435(6) 1.2229(8) 0.3627(4) 0.049(3) Uani 1 1 d .
H9 H 0.2460 1.2849 0.3580 0.059 Uiso 1 1 calc R
C13 C 0.7517(6) 1.0547(8) 0.2879(5) 0.051(3) Uani 1 1 d .
H13 H 0.7909 1.0687 0.2706 0.062 Uiso 1 1 calc R
N16 N 0.4151(4) 0.8793(5) 0.3410(2) 0.0241(16) Uani 1 1 d .
N86 N 0.5133(4) 0.3766(5) 0.6488(3) 0.0256(16) Uani 1 1 d .
C85 C 0.5583(4) 0.3451(6) 0.6119(4) 0.030(2) Uani 1 1 d .
C84 C 0.4543(5) 0.3239(7) 0.6596(3) 0.033(2) Uani 1 1 d .
C19 C 0.3713(4) 0.8480(6) 0.3775(3) 0.0242(19) Uani 1 1 d .
Cl1 Cl 0.47997(14) 0.9192(2) 0.66992(10) 0.0485(7) Uani 1 1 d .
Cl1A Cl 0.46258(19) 0.4376(2) 0.31719(15) 0.0785(12) Uani 1 1 d .
C1A C 0.5790(4) 0.9373(6) 0.4262(3) 0.028(2) Uani 1 1 d .
C1B C 0.3821(5) 0.9266(6) 0.3014(3) 0.030(2) Uani 1 1 d .
H1BA H 0.4170 0.9471 0.2800 0.046 Uiso 1 1 calc R
H1BB H 0.3565 0.9774 0.3129 0.046 Uiso 1 1 calc R
H1BC H 0.3514 0.8860 0.2855 0.046 Uiso 1 1 calc R
C1C C 0.5588(5) 0.8567(7) 0.4449(4) 0.036(2) Uani 1 1 d .
H1C H 0.5374 0.8145 0.4257 0.043 Uiso 1 1 calc R
N2 N 0.4386(4) 1.1395(5) 0.3115(3) 0.0309(17) Uani 1 1 d .
C1D C 0.3505(5) 0.7567(6) 0.3821(4) 0.036(2) Uani 1 1 d .
C1E C 0.3962(6) 0.7031(7) 0.3002(4) 0.045(3) Uani 1 1 d .
H1EA H 0.3689 0.7461 0.2826 0.054 Uiso 1 1 calc R
H1EB H 0.3998 0.6482 0.2819 0.054 Uiso 1 1 calc R
C1F C 0.3609(6) 0.6831(7) 0.3450(4) 0.050(3) Uani 1 1 d .
H1FA H 0.3863 0.6344 0.3598 0.060 Uiso 1 1 calc R
H1FB H 0.3156 0.6594 0.3373 0.060 Uiso 1 1 calc R
N19 N 0.4651(5) 0.6331(6) 0.6790(3) 0.048(3) Uani 1 1 d .
C1G C 0.5691(6) 0.8364(8) 0.4908(4) 0.046(3) Uani 1 1 d .
H1G H 0.5553 0.7810 0.5029 0.056 Uiso 1 1 calc R
C1H C 0.6112(4) 1.0028(8) 0.4544(4) 0.038(2) Uani 1 1 d .
H1H H 0.6244 1.0581 0.4419 0.045 Uiso 1 1 calc R
C1I C 0.3880(5) 0.3551(6) 0.6471(3) 0.030(2) Uani 1 1 d .
C20 C 0.6012(6) 0.9014(8) 0.5197(4) 0.047(3) Uani 1 1 d .
H20 H 0.6079 0.8893 0.5512 0.056 Uiso 1 1 calc R
C1J C 0.5439(5) 0.4288(7) 0.6871(3) 0.035(2) Uani 1 1 d .
H1JA H 0.5623 0.3884 0.7102 0.053 Uiso 1 1 calc R
H1JB H 0.5091 0.4662 0.7011 0.053 Uiso 1 1 calc R
H1JC H 0.5803 0.4661 0.6751 0.053 Uiso 1 1 calc R
C1K C 0.5783(5) 0.2537(6) 0.6094(3) 0.034(2) Uani 1 1 d .
C1L C 0.3169(5) 1.0899(6) 0.4951(3) 0.035(2) Uani 1 1 d .
H1L H 0.2745 1.0946 0.4802 0.042 Uiso 1 1 calc R
C1M C 0.5800(4) 0.4062(6) 0.5776(3) 0.027(2) Uani 1 1 d .
C1N C 0.4618(6) 0.2393(7) 0.6828(3) 0.034(2) Uani 1 1 d .
C1O C 0.4399(5) 1.0610(6) 0.4928(3) 0.032(2) Uani 1 1 d .
H1O H 0.4793 1.0456 0.4761 0.038 Uiso 1 1 calc R
C1P C 0.3751(5) 1.0625(6) 0.4702(3) 0.0267(19) Uani 1 1 d .
C1Q C 0.6304(5) 0.6755(6) 0.6138(4) 0.035(2) Uani 1 1 d .
H1Q H 0.5897 0.7067 0.6080 0.042 Uiso 1 1 calc R
C1R C 0.6972(4) 0.5374(7) 0.6134(4) 0.039(2) Uani 1 1 d .
H1R H 0.7017 0.4766 0.6060 0.046 Uiso 1 1 calc R
C1S C 0.6334(5) 0.5822(6) 0.6054(3) 0.030(2) Uani 1 1 d .
C1T C 0.6200(5) 0.3764(7) 0.5406(4) 0.034(2) Uani 1 1 d .
H1T H 0.6365 0.4172 0.5186 0.041 Uiso 1 1 calc R
C1U C 0.4007(6) 0.1866(7) 0.6935(3) 0.039(3) Uani 1 1 d .
H1U H 0.4044 0.1303 0.7075 0.047 Uiso 1 1 calc R
C1V C 0.6172(5) 0.2276(7) 0.5705(4) 0.041(3) Uani 1 1 d .
H1V H 0.6312 0.1678 0.5681 0.049 Uiso 1 1 calc R
O1 O 0.5043(5) 0.9567(8) 0.7118(3) 0.090(3) Uani 1 1 d .
O2 O 0.4222(4) 0.4616(6) 0.2778(3) 0.058(2) Uani 1 1 d .
C1W C 0.6878(5) 0.7219(7) 0.6307(4) 0.042(3) Uani 1 1 d .
H1W H 0.6855 0.7838 0.6358 0.050 Uiso 1 1 calc R
C1X C 0.6229(5) 0.9833(8) 0.5011(4) 0.048(3) Uani 1 1 d .
H1X H 0.6453 1.0250 0.5201 0.058 Uiso 1 1 calc R
C1Y C 0.5320(6) 0.2050(6) 0.6910(4) 0.039(3) Uani 1 1 d .
H1YA H 0.5298 0.1518 0.7108 0.047 Uiso 1 1 calc R
H1YB H 0.5591 0.2504 0.7072 0.047 Uiso 1 1 calc R
C1Z C 0.3225(5) 1.1101(7) 0.5422(3) 0.038(2) Uani 1 1 d .
H1Z H 0.2833 1.1268 0.5589 0.046 Uiso 1 1 calc R
C21 C 0.7487(5) 0.6749(8) 0.6400(4) 0.043(3) Uani 1 1 d .
H21 H 0.7868 0.7057 0.6516 0.052 Uiso 1 1 calc R
C22 C 0.7531(5) 0.5844(8) 0.6323(4) 0.050(3) Uani 1 1 d .
H22 H 0.7935 0.5537 0.6398 0.060 Uiso 1 1 calc R
C23 C 0.5668(7) 0.1811(8) 0.6451(4) 0.055(3) Uani 1 1 d .
H23A H 0.6114 0.1549 0.6524 0.067 Uiso 1 1 calc R
H23B H 0.5395 0.1341 0.6303 0.067 Uiso 1 1 calc R
C24 C 0.4151(5) 1.1824(7) 0.2842(4) 0.041(2) Uani 1 1 d .
C25 C 0.3006(6) 0.5265(9) 0.6939(4) 0.049(3) Uani 1 1 d .
H25 H 0.3439 0.5322 0.7077 0.059 Uiso 1 1 calc R
O20 O 0.4867(11) 0.9852(10) 0.6355(6) 0.184(9) Uani 1 1 d .
C26 C 0.3739(5) 0.3499(7) 0.5395(4) 0.040(2) Uani 1 1 d .
H26 H 0.3936 0.3057 0.5584 0.048 Uiso 1 1 calc R
C27 C 0.3136(5) 0.4772(8) 0.4819(4) 0.043(3) Uani 1 1 d .
H27 H 0.2926 0.5197 0.4626 0.051 Uiso 1 1 calc R
C28 C 0.3242(5) 0.4959(7) 0.5286(4) 0.038(2) Uani 1 1 d .
H28 H 0.3115 0.5521 0.5403 0.046 Uiso 1 1 calc R
C29 C 0.3856(6) 1.1059(7) 0.5647(3) 0.040(3) Uani 1 1 d .
H29 H 0.3883 1.1188 0.5965 0.048 Uiso 1 1 calc R
C2A C 0.4447(6) 1.0826(8) 0.5404(4) 0.041(3) Uani 1 1 d .
H2A H 0.4872 1.0814 0.5555 0.049 Uiso 1 1 calc R
C2B C 0.3848(8) 1.2425(8) 0.2474(4) 0.064(4) Uani 1 1 d .
H2BA H 0.4044 1.2278 0.2176 0.096 Uiso 1 1 calc R
H2BB H 0.3948 1.3043 0.2549 0.096 Uiso 1 1 calc R
H2BC H 0.3357 1.2340 0.2463 0.096 Uiso 1 1 calc R
O11 O 0.4133(4) 0.8875(11) 0.6710(4) 0.120(5) Uani 1 1 d .
C2C C 0.3536(4) 0.4322(6) 0.5588(3) 0.030(2) Uani 1 1 d .
O13 O 0.5254(5) 0.8558(9) 0.6535(7) 0.155(7) Uani 1 1 d .
C2D C 0.2415(6) 0.5446(7) 0.7194(4) 0.050(3) Uani 1 1 d .
H2D H 0.2451 0.5588 0.7510 0.060 Uiso 1 1 calc R
C2E C 0.1769(6) 0.5420(8) 0.6985(5) 0.055(3) Uani 1 1 d .
H2E H 0.1376 0.5552 0.7159 0.065 Uiso 1 1 calc R
C2F C 0.4187(10) 0.7259(12) 0.7475(7) 0.102(6) Uani 1 1 d .
H2FA H 0.4201 0.7892 0.7404 0.153 Uiso 1 1 calc R
H2FB H 0.4470 0.7140 0.7744 0.153 Uiso 1 1 calc R
H2FC H 0.3719 0.7084 0.7541 0.153 Uiso 1 1 calc R
C2G C 0.4447(7) 0.6738(10) 0.7071(6) 0.071(4) Uani 1 1 d .
C2H C 0.6351(5) 0.2858(8) 0.5366(4) 0.041(3) Uani 1 1 d .
C2I C 0.3294(6) 0.3040(7) 0.6587(4) 0.041(2) Uani 1 1 d .
H2I H 0.2854 0.3243 0.6509 0.050 Uiso 1 1 calc R
C2J C 0.3381(6) 0.2218(7) 0.6824(4) 0.040(2) Uani 1 1 d .
C2K C 0.3648(6) 0.3342(8) 0.4929(4) 0.052(3) Uani 1 1 d .
H2K H 0.3802 0.2798 0.4805 0.062 Uiso 1 1 calc R
C2L C 0.3342(6) 0.3950(8) 0.4640(4) 0.049(3) Uani 1 1 d .
H2L H 0.3273 0.3814 0.4326 0.059 Uiso 1 1 calc R
O3 O 0.4568(15) 0.3540(7) 0.3284(5) 0.262(15) Uani 1 1 d .
O4 O 0.4518(11) 0.5003(8) 0.3527(5) 0.162(8) Uani 1 1 d .
C2M C 0.4116(7) 0.8498(6) 0.5542(4) 0.049(3) Uani 1 1 d .
H2MA H 0.4077 0.8495 0.5208 0.073 Uiso 1 1 calc R
H2MB H 0.4512 0.8846 0.5633 0.073 Uiso 1 1 calc R
H2MC H 0.3708 0.8759 0.5676 0.073 Uiso 1 1 calc R
C2N C 0.5418(5) 0.8625(7) 0.3384(3) 0.029(2) Uani 1 1 d .
C2O C 0.4194(5) 0.7568(8) 0.5712(4) 0.043(3) Uani 1 1 d .
N7 N 0.4256(4) 0.6845(5) 0.5835(3) 0.038(2) Uani 1 1 d .
O9 O 0.5312(8) 0.4615(14) 0.3052(12) 0.266(16) Uani 1 1 d .

loop_
_atom_site_aniso_label
_atom_site_aniso_U_11
_atom_site_aniso_U_22
_atom_site_aniso_U_33
_atom_site_aniso_U_23
_atom_site_aniso_U_13
_atom_site_aniso_U_12
Cu1 0.0254(5) 0.0212(5) 0.0282(6) 0.0001(5) 0.0015(5) 0.0017(4)
Cu2 0.0251(5) 0.0219(6) 0.0311(6) 0.0003(5) 0.0014(4) 0.0005(4)
Br3 0.0430(6) 0.0433(6) 0.0659(8) 0.0253(6) 0.0219(5) 0.0037(5)
Br4 0.0447(6) 0.0459(7) 0.0880(10) -0.0312(7) 0.0293(6) -0.0079(5)
Br5 0.0707(8) 0.0433(7) 0.0545(7) -0.0031(6) 0.0066(6) 0.0323(6)
Br6 0.0844(9) 0.0409(7) 0.0823(10) 0.0063(7) 0.0181(8) -0.0303(7)
P7 0.0228(10) 0.0196(11) 0.0262(11) -0.0024(10) 0.0006(9) 0.0009(9)
P8 0.0241(10) 0.0186(11) 0.0232(11) 0.0012(9) 0.0006(9) -0.0006(9)
P9 0.0220(10) 0.0231(12) 0.0328(13) -0.0037(11) 0.0001(10) 0.0017(9)
P10 0.0280(11) 0.0206(12) 0.0329(13) 0.0032(11) 0.0031(10) -0.0017(9)
C76 0.039(5) 0.022(5) 0.020(5) 0.002(4) -0.001(4) 0.007(4)
N6 0.038(4) 0.029(5) 0.038(5) -0.001(4) 0.005(4) -0.006(4)
C8 0.025(4) 0.030(5) 0.023(5) -0.006(4) 0.005(3) -0.002(4)
C80 0.060(7) 0.037(6) 0.023(5) -0.003(5) -0.009(5) 0.012(5)
C15 0.021(4) 0.028(5) 0.024(5) 0.007(4) -0.004(3) 0.008(4)
C17 0.027(4) 0.026(5) 0.038(5) 0.005(4) 0.002(4) 0.002(4)
C82 0.043(5) 0.020(5) 0.023(5) -0.002(4) -0.001(4) 0.005(4)
C30 0.049(6) 0.025(5) 0.048(6) 0.002(5) 0.001(5) -0.011(5)
C1 0.032(5) 0.026(5) 0.025(5) 0.000(4) -0.003(4) 0.009(4)
C32 0.037(5) 0.022(5) 0.037(6) 0.003(4) 0.005(4) 0.003(4)
C3 0.030(5) 0.064(8) 0.053(7) -0.006(6) -0.007(5) 0.013(5)
C41 0.032(5) 0.032(5) 0.040(6) 0.001(5) 0.000(4) -0.012(4)
C10 0.019(4) 0.025(5) 0.045(6) 0.000(4) 0.000(4) 0.008(4)
C47 0.059(6) 0.041(6) 0.024(5) 0.003(5) -0.002(5) -0.014(5)
C77 0.041(5) 0.018(4) 0.029(5) 0.006(4) 0.000(4) 0.017(4)
C2 0.026(4) 0.035(6) 0.049(6) -0.005(5) -0.007(4) 0.007(4)
C53 0.030(5) 0.044(6) 0.033(6) 0.002(5) -0.003(4) -0.010(4)
C14 0.024(5) 0.018(5) 0.079(9) 0.005(6) 0.002(5) -0.001(4)
C4 0.032(5) 0.035(6) 0.030(5) -0.009(4) 0.001(4) -0.001(4)
C57 0.027(5) 0.035(6) 0.074(9) 0.008(6) 0.012(5) -0.003(4)
C58 0.031(5) 0.030(5) 0.058(7) 0.002(5) 0.005(5) -0.002(4)
C18 0.046(6) 0.049(7) 0.059(7) -0.023(6) -0.006(5) -0.006(5)
C60 0.032(5) 0.028(5) 0.040(6) 0.010(4) -0.001(4) -0.003(4)
C11 0.034(5) 0.043(6) 0.049(6) 0.006(5) 0.008(5) 0.001(5)
C6 0.030(5) 0.026(5) 0.046(6) 0.009(4) 0.008(4) 0.011(4)
C79 0.046(6) 0.034(6) 0.024(5) 0.009(4) 0.003(4) 0.011(5)
C70 0.041(5) 0.049(7) 0.030(5) -0.001(5) -0.012(4) -0.010(5)
C5 0.047(6) 0.053(7) 0.051(7) 0.009(6) -0.011(5) 0.018(6)
C75 0.050(6) 0.046(7) 0.031(6) 0.003(5) 0.010(5) -0.020(5)
C12 0.047(6) 0.060(8) 0.057(7) 0.009(6) 0.021(6) 0.005(6)
C7 0.033(5) 0.031(5) 0.039(6) 0.001(4) -0.009(4) 0.002(4)
C9 0.056(7) 0.043(6) 0.048(7) 0.022(6) 0.001(6) 0.021(5)
C13 0.041(6) 0.038(7) 0.074(9) -0.008(6) 0.028(6) -0.007(5)
N16 0.034(4) 0.013(3) 0.026(4) 0.000(3) -0.002(3) -0.004(3)
N86 0.030(4) 0.021(4) 0.025(4) -0.005(3) -0.001(3) -0.002(3)
C85 0.031(5) 0.021(5) 0.039(5) 0.003(4) -0.010(4) 0.005(4)
C84 0.052(6) 0.030(5) 0.018(5) 0.002(4) -0.002(4) 0.006(5)
C19 0.035(4) 0.021(4) 0.017(4) 0.002(3) -0.002(4) -0.006(4)
Cl1 0.0374(12) 0.0570(18) 0.0512(17) 0.0059(14) -0.0051(12) -0.0006(12)
Cl1A 0.080(2) 0.0504(19) 0.105(3) -0.0120(19) -0.057(2) 0.0197(17)
C1A 0.024(4) 0.018(4) 0.041(6) -0.008(4) -0.004(4) 0.007(4)
C1B 0.040(5) 0.024(5) 0.027(5) 0.007(4) -0.003(4) 0.010(4)
C1C 0.046(5) 0.029(5) 0.034(5) -0.003(5) -0.002(4) 0.008(4)
N2 0.041(4) 0.030(4) 0.021(4) 0.003(3) 0.000(3) 0.003(4)
C1D 0.039(5) 0.023(5) 0.045(6) 0.000(4) -0.004(5) -0.007(4)
C1E 0.063(7) 0.034(6) 0.038(6) -0.014(5) -0.008(5) -0.011(5)
C1F 0.070(8) 0.020(5) 0.061(8) -0.007(5) 0.001(6) -0.018(5)
N19 0.077(7) 0.033(5) 0.034(5) -0.014(4) 0.015(5) 0.019(5)
C1G 0.070(7) 0.041(6) 0.028(5) 0.008(5) -0.002(5) 0.017(6)
C1H 0.019(4) 0.050(6) 0.044(6) -0.011(5) -0.008(4) 0.007(4)
C1I 0.045(5) 0.014(4) 0.031(5) -0.002(4) 0.003(4) -0.009(4)
C20 0.061(7) 0.049(7) 0.031(6) -0.002(5) -0.013(5) 0.020(6)
C1J 0.049(6) 0.035(6) 0.021(5) 0.001(4) -0.004(4) 0.007(5)
C1K 0.040(5) 0.028(5) 0.034(5) -0.006(4) -0.004(4) 0.005(4)
C1L 0.040(5) 0.037(5) 0.028(5) 0.005(4) 0.007(4) 0.006(4)
C1M 0.026(4) 0.025(5) 0.030(5) -0.006(4) -0.003(4) 0.005(4)
C1N 0.057(6) 0.022(5) 0.023(5) -0.001(4) -0.005(5) -0.002(4)
C1O 0.038(5) 0.026(5) 0.031(5) 0.000(4) -0.003(4) 0.005(4)
C1P 0.033(4) 0.020(4) 0.027(5) 0.005(4) 0.003(4) 0.002(4)
C1Q 0.037(5) 0.028(5) 0.040(6) -0.007(5) -0.001(4) 0.006(4)
C1R 0.021(4) 0.030(5) 0.064(7) 0.002(5) 0.004(5) 0.002(4)
C1S 0.055(6) 0.017(4) 0.018(4) -0.005(4) -0.012(4) 0.004(4)
C1T 0.031(5) 0.026(5) 0.046(6) -0.014(5) -0.002(4) -0.002(4)
C1U 0.069(7) 0.037(6) 0.010(4) 0.002(4) 0.003(5) 0.000(5)
C1V 0.038(5) 0.030(5) 0.056(7) -0.010(5) -0.002(5) 0.009(5)
O1 0.072(6) 0.143(10) 0.055(6) -0.010(6) -0.014(5) 0.004(7)
O2 0.053(5) 0.070(6) 0.052(5) 0.017(4) -0.009(4) 0.002(4)
C1W 0.050(6) 0.032(6) 0.045(6) -0.002(5) 0.000(5) -0.015(5)
C1X 0.039(5) 0.045(7) 0.060(8) -0.019(6) -0.016(5) 0.016(5)
C1Y 0.072(7) 0.007(4) 0.039(6) 0.006(4) -0.015(6) -0.003(4)
C1Z 0.042(5) 0.045(6) 0.028(5) -0.004(5) 0.015(4) 0.001(5)
C21 0.026(4) 0.055(7) 0.050(7) -0.005(6) -0.009(4) -0.015(5)
C22 0.027(5) 0.052(7) 0.070(8) 0.002(6) -0.022(5) -0.007(5)
C23 0.068(8) 0.035(6) 0.064(8) 0.012(6) -0.019(6) 0.012(6)
C24 0.046(6) 0.044(6) 0.033(6) -0.013(5) 0.000(5) -0.008(5)
C25 0.037(5) 0.065(8) 0.045(7) 0.012(6) 0.005(5) 0.006(5)
O20 0.32(2) 0.094(10) 0.139(13) 0.068(9) -0.142(14) -0.092(13)
C26 0.046(6) 0.032(6) 0.040(6) 0.004(5) -0.002(5) -0.007(5)
C27 0.039(5) 0.045(6) 0.044(6) 0.014(5) -0.014(5) -0.007(5)
C28 0.042(5) 0.021(5) 0.052(7) 0.008(5) 0.000(5) -0.007(4)
C29 0.075(7) 0.026(5) 0.020(5) 0.003(4) -0.005(5) -0.001(5)
C2A 0.043(5) 0.052(7) 0.029(5) 0.003(5) -0.002(5) 0.016(5)
C2B 0.099(10) 0.046(7) 0.047(7) 0.012(5) -0.041(7) 0.000(6)
O11 0.032(4) 0.222(14) 0.107(9) -0.009(10) 0.002(5) -0.014(7)
C2C 0.027(4) 0.031(5) 0.032(5) 0.008(4) -0.005(4) -0.007(4)
O13 0.047(6) 0.116(10) 0.30(2) -0.098(12) 0.012(9) 0.008(6)
C2D 0.066(8) 0.032(6) 0.051(7) 0.001(5) 0.023(6) 0.002(5)
C2E 0.043(6) 0.035(6) 0.086(10) 0.000(6) 0.024(6) 0.003(5)
C2F 0.113(13) 0.087(12) 0.106(13) -0.026(10) 0.044(11) 0.014(11)
C2G 0.067(8) 0.069(10) 0.077(10) 0.013(8) -0.005(8) -0.022(8)
C2H 0.027(5) 0.044(6) 0.052(7) -0.021(5) 0.007(5) 0.003(4)
C2I 0.048(6) 0.035(6) 0.041(6) -0.003(5) 0.004(5) -0.008(5)
C2J 0.059(7) 0.027(5) 0.035(6) 0.004(5) 0.001(5) -0.016(5)
C2K 0.054(6) 0.053(7) 0.049(7) -0.007(6) -0.004(6) -0.001(6)
C2L 0.047(6) 0.058(8) 0.042(6) -0.005(6) -0.004(5) -0.018(6)
O3 0.63(4) 0.029(6) 0.130(12) 0.018(7) -0.23(2) -0.027(12)
O4 0.33(2) 0.059(8) 0.098(10) -0.025(7) -0.084(12) 0.044(11)
C2M 0.076(8) 0.024(5) 0.046(6) 0.007(5) -0.005(6) 0.006(5)
C2N 0.037(5) 0.027(5) 0.024(5) 0.008(4) 0.006(4) 0.012(4)
C2O 0.038(5) 0.041(7) 0.051(7) 0.002(5) -0.008(5) 0.011(5)
N7 0.040(5) 0.022(4) 0.052(6) 0.006(4) -0.001(4) 0.009(4)
O9 0.086(10) 0.192(19) 0.52(5) 0.01(2) -0.146(19) 0.011(12)

loop_
_atom_type_symbol
_atom_type_description
_atom_type_scat_dispersion_real
_atom_type_scat_dispersion_imag
_atom_type_scat_source
C C 0.0033 0.0016 'International Tables Vol C Tables 4.2.6.8 and 6.1.1.4'
H H 0.0000 0.0000 'International Tables Vol C Tables 4.2.6.8 and 6.1.1.4'
N N 0.0061 0.0033 'International Tables Vol C Tables 4.2.6.8 and 6.1.1.4'
O O 0.0106 0.0060 'International Tables Vol C Tables 4.2.6.8 and 6.1.1.4'
P P 0.1023 0.0942 'International Tables Vol C Tables 4.2.6.8 and 6.1.1.4'
Cl Cl 0.1484 0.1585 'International Tables Vol C Tables 4.2.6.8 and 6.1.1.4'
Cu Cu 0.3201 1.2651 'International Tables Vol C Tables 4.2.6.8 and 6.1.1.4'
Br Br -0.2901 2.4595 'International Tables Vol C Tables 4.2.6.8 and 6.1.1.4'

loop_
_geom_angle_atom_site_label_1
_geom_angle_atom_site_label_2
_geom_angle_atom_site_label_3
_geom_angle
P9 Cu1 P8 114.77(9)
N6 Cu1 P8 106.0(2)
N6 Cu1 P9 109.5(2)
N2 Cu1 P8 107.5(2)
N2 Cu1 P9 121.5(2)
N2 Cu1 N6 94.9(3)
P10 Cu2 P7 115.90(10)
N19 Cu2 P7 118.3(3)
N19 Cu2 P10 110.2(3)
N19 Cu2 N7 92.0(4)
N7 Cu2 P7 106.7(2)
N7 Cu2 P10 111.0(2)
C8 P7 Cu2 111.7(3)
C8 P7 C1M 101.5(4)
C1M P7 Cu2 119.3(3)
C1S P7 Cu2 113.3(3)
C1S P7 C8 104.0(4)
C1S P7 C1M 105.5(4)
C15 P8 Cu1 120.7(3)
C15 P8 C1 102.7(4)
C1 P8 Cu1 112.8(3)
C1P P8 Cu1 113.6(3)
C1P P8 C15 102.2(4)
C1P P8 C1 102.6(4)
C10 P9 Cu1 116.2(3)
C10 P9 C1A 106.0(4)
C1A P9 Cu1 109.5(3)
C2N P9 Cu1 121.4(3)
C2N P9 C10 100.3(4)
C2N P9 C1A 101.6(4)
C32 P10 Cu2 115.8(3)
C32 P10 C1I 99.9(4)
C32 P10 C2C 106.7(4)
C1I P10 Cu2 121.6(3)
C2C P10 Cu2 108.9(3)
C2C P10 C1I 102.4(4)
C82 C76 N16 120.2(8)
C82 C76 C2N 121.2(8)
C2N C76 N16 118.6(8)
C4 N6 Cu1 167.0(8)
C41 C8 P7 123.6(7)
C53 C8 P7 117.0(7)
C53 C8 C41 119.3(9)
C82 C80 H80 121.1
C79 C80 H80 121.1
C79 C80 C82 117.8(10)
C17 C15 P8 119.0(7)
C17 C15 C19 119.2(8)
C19 C15 P8 121.7(6)
C15 C17 H17 119.1
C60 C17 C15 121.9(9)
C60 C17 H17 119.1
C76 C82 C80 119.7(9)
C76 C82 C1E 120.0(9)
C80 C82 C1E 120.2(9)
C60 C30 H30 119.2
C1D C30 H30 119.2
C1D C30 C60 121.5(9)
C6 C1 P8 114.6(7)
C7 C1 P8 126.4(7)
C7 C1 C6 118.8(8)
C58 C32 P10 125.2(8)
C58 C32 C25 119.4(9)
C25 C32 P10 115.3(8)
C5 C3 H3 119.8
C7 C3 H3 119.8
C7 C3 C5 120.4(10)
C8 C41 H41 120.1
C75 C41 C8 119.9(9)
C75 C41 H41 120.1
C2 C10 P9 124.0(8)
C11 C10 P9 115.9(7)
C11 C10 C2 120.0(9)
C70 C47 H47 119.5
C70 C47 C75 120.9(9)
C75 C47 H47 119.5
C79 C77 H77 120.3
C79 C77 C2N 119.4(10)
C2N C77 H77 120.3
C10 C2 H2 120.6
C10 C2 C14 118.7(10)
C14 C2 H2 120.6
C8 C53 H53 120.0
C70 C53 C8 120.1(9)
C70 C53 H53 120.0
C2 C14 H14 119.6
C13 C14 C2 120.7(10)
C13 C14 H14 119.6
N6 C4 C18 177.7(11)
C58 C57 H57 120.1
C2E C57 H57 120.1
C2E C57 C58 119.9(10)
C32 C58 C57 120.2(10)
C32 C58 H58 119.9
C57 C58 H58 119.9
C4 C18 H18A 109.5
C4 C18 H18B 109.5
C4 C18 H18C 109.5
H18A C18 H18B 109.5
H18A C18 H18C 109.5
H18B C18 H18C 109.5
C17 C60 Br3 121.6(8)
C17 C60 C30 118.6(9)
C30 C60 Br3 119.8(7)
C10 C11 H11 119.5
C10 C11 C12 121.1(10)
C12 C11 H11 119.5
C1 C6 H6 120.7
C9 C6 C1 118.6(10)
C9 C6 H6 120.7
C80 C79 Br5 117.3(8)
C77 C79 Br5 119.3(8)
C77 C79 C80 123.3(10)
C47 C70 C53 119.9(9)
C47 C70 H70 120.0
C53 C70 H70 120.0
C3 C5 H5 120.8
C9 C5 C3 118.4(10)
C9 C5 H5 120.8
C41 C75 C47 119.9(9)
C41 C75 H75 120.0
C47 C75 H75 120.0
C11 C12 H12 121.1
C11 C12 C13 117.8(12)
C13 C12 H12 121.1
C1 C7 C3 122.5(10)
C1 C7 H7 118.8
C3 C7 H7 118.8
C6 C9 C5 121.1(11)
C6 C9 H9 119.4
C5 C9 H9 119.4
C14 C13 C12 121.6(10)
C14 C13 H13 119.2
C12 C13 H13 119.2
C76 N16 C1B 115.0(7)
C19 N16 C76 118.6(7)
C19 N16 C1B 117.4(7)
C85 N86 C1J 118.2(7)
C84 N86 C85 117.8(7)
C84 N86 C1J 117.1(8)
C1K C85 N86 120.8(8)
C1M C85 N86 118.9(8)
C1M C85 C1K 120.2(9)
N86 C84 C1N 120.1(9)
C1I C84 N86 119.9(8)
C1I C84 C1N 119.9(9)
C15 C19 N16 118.1(7)
C15 C19 C1D 118.6(8)
C1D C19 N16 123.2(8)
O20 Cl1 O1 107.1(8)
O11 Cl1 O1 115.6(7)
O11 Cl1 O20 110.1(10)
O13 Cl1 O1 110.5(9)
O13 Cl1 O20 100.3(14)
O13 Cl1 O11 112.1(8)
O2 Cl1A O9 105.2(13)
O3 Cl1A O2 113.1(8)
O3 Cl1A O4 116.7(12)
O3 Cl1A O9 112.5(16)
O4 Cl1A O2 109.3(7)
O4 Cl1A O9 98.6(14)
C1C C1A P9 121.7(7)
C1C C1A C1H 120.5(9)
C1H C1A P9 117.3(7)
N16 C1B H1BA 109.5
N16 C1B H1BB 109.5
N16 C1B H1BC 109.5
H1BA C1B H1BB 109.5
H1BA C1B H1BC 109.5
H1BB C1B H1BC 109.5
C1A C1C H1C 119.1
C1G C1C C1A 121.9(10)
C1G C1C H1C 119.1
C24 N2 Cu1 169.7(8)
C30 C1D C19 119.9(9)
C30 C1D C1F 114.8(9)
C19 C1D C1F 125.3(9)
C82 C1E H1EA 109.4
C82 C1E H1EB 109.4
H1EA C1E H1EB 108.0
C1F C1E C82 111.2(9)
C1F C1E H1EA 109.4
C1F C1E H1EB 109.4
C1D C1F H1FA 107.1
C1D C1F H1FB 107.1
C1E C1F C1D 121.0(9)
C1E C1F H1FA 107.1
C1E C1F H1FB 107.1
H1FA C1F H1FB 106.8
C2G N19 Cu2 153.7(11)
C1C C1G H1G 120.8
C1C C1G C20 118.4(10)
C20 C1G H1G 120.8
C1A C1H H1H 120.6
C1X C1H C1A 118.7(11)
C1X C1H H1H 120.6
C84 C1I P10 121.8(7)
C2I C1I P10 118.2(8)
C2I C1I C84 119.9(9)
C1G C20 H20 119.8
C1X C20 C1G 120.5(10)
C1X C20 H20 119.8
N86 C1J H1JA 109.5
N86 C1J H1JB 109.5
N86 C1J H1JC 109.5
H1JA C1J H1JB 109.5
H1JA C1J H1JC 109.5
H1JB C1J H1JC 109.5
C85 C1K C23 127.8(10)
C1V C1K C85 117.0(9)
C1V C1K C23 115.0(9)
C1P C1L H1L 120.1
C1Z C1L H1L 120.1
C1Z C1L C1P 119.8(9)
C85 C1M P7 121.3(7)
C1T C1M P7 118.9(7)
C1T C1M C85 119.8(8)
C84 C1N C1U 119.2(10)
C84 C1N C1Y 118.3(9)
C1U C1N C1Y 122.3(9)
C1P C1O H1O 120.0
C2A C1O H1O 120.0
C2A C1O C1P 119.9(9)
C1L C1P P8 124.6(7)
C1L C1P C1O 119.4(9)
C1O C1P P8 116.0(7)
C1S C1Q H1Q 119.6
C1W C1Q H1Q 119.6
C1W C1Q C1S 120.9(9)
C1S C1R H1R 119.9
C22 C1R H1R 119.9
C22 C1R C1S 120.2(10)
C1Q C1S P7 118.2(7)
C1Q C1S C1R 117.9(9)
C1R C1S P7 123.8(7)
C1M C1T H1T 120.2
C2H C1T C1M 119.6(10)
C2H C1T H1T 120.2
C1N C1U H1U 120.9
C2J C1U C1N 118.2(9)
C2J C1U H1U 120.9
C1K C1V H1V 118.8
C2H C1V C1K 122.4(10)
C2H C1V H1V 118.8
C1Q C1W H1W 120.2
C1Q C1W C21 119.5(10)
C21 C1W H1W 120.2
C1H C1X C20 120.0(10)
C1H C1X H1X 120.0
C20 C1X H1X 120.0
C1N C1Y H1YA 109.5
C1N C1Y H1YB 109.5
C1N C1Y C23 110.6(9)
H1YA C1Y H1YB 108.1
C23 C1Y H1YA 109.5
C23 C1Y H1YB 109.5
C1L C1Z H1Z 119.6
C1L C1Z C29 120.8(9)
C29 C1Z H1Z 119.6
C1W C21 H21 119.5
C22 C21 C1W 121.0(9)
C22 C21 H21 119.5
C1R C22 H22 119.8
C21 C22 C1R 120.3(10)
C21 C22 H22 119.8
C1K C23 C1Y 119.2(9)
C1K C23 H23A 107.5
C1K C23 H23B 107.5
C1Y C23 H23A 107.5
C1Y C23 H23B 107.5
H23A C23 H23B 107.0
N2 C24 C2B 178.4(12)
C32 C25 H25 120.2
C2D C25 C32 119.5(11)
C2D C25 H25 120.2
C2C C26 H26 120.0
C2K C26 H26 120.0
C2K C26 C2C 120.0(11)
C28 C27 H27 120.2
C28 C27 C2L 119.6(10)
C2L C27 H27 120.2
C27 C28 H28 119.3
C27 C28 C2C 121.4(10)
C2C C28 H28 119.3
C1Z C29 H29 119.7
C1Z C29 C2A 120.6(9)
C2A C29 H29 119.7
C1O C2A H2A 120.3
C29 C2A C1O 119.4(10)
C29 C2A H2A 120.3
C24 C2B H2BA 109.5
C24 C2B H2BB 109.5
C24 C2B H2BC 109.5
H2BA C2B H2BB 109.5
H2BA C2B H2BC 109.5
H2BB C2B H2BC 109.5
C26 C2C P10 122.5(7)
C26 C2C C28 117.4(9)
C28 C2C P10 119.6(8)
C25 C2D H2D 119.5
C25 C2D C2E 120.9(12)
C2E C2D H2D 119.5
C57 C2E H2E 120.0
C2D C2E C57 119.9(11)
C2D C2E H2E 120.0
H2FA C2F H2FB 109.5
H2FA C2F H2FC 109.5
H2FB C2F H2FC 109.5
C2G C2F H2FA 109.5
C2G C2F H2FB 109.5
C2G C2F H2FC 109.5
N19 C2G C2F 176.7(17)
C1T C2H Br4 119.2(9)
C1V C2H Br4 120.1(8)
C1V C2H C1T 120.6(10)
C1I C2I H2I 120.5
C2J C2I C1I 119.0(10)
C2J C2I H2I 120.5
C1U C2J Br6 118.4(8)
C1U C2J C2I 123.6(10)
C2I C2J Br6 118.0(8)
C26 C2K H2K 118.7
C2L C2K C26 122.5(12)
C2L C2K H2K 118.7
C27 C2L H2L 120.5
C2K C2L C27 119.0(11)
C2K C2L H2L 120.5
H2MA C2M H2MB 109.5
H2MA C2M H2MC 109.5
H2MB C2M H2MC 109.5
C2O C2M H2MA 109.5
C2O C2M H2MB 109.5
C2O C2M H2MC 109.5
C76 C2N P9 123.1(7)
C77 C2N P9 118.4(8)
C77 C2N C76 118.4(9)
N7 C2O C2M 178.8(12)
C2O N7 Cu2 163.8(9)

loop_
_geom_bond_atom_site_label_1
_geom_bond_atom_site_label_2
_geom_bond_distance
Cu1 P8 2.267(2)
Cu1 P9 2.237(2)
Cu1 N6 2.066(8)
Cu1 N2 2.008(8)
Cu2 P7 2.249(2)
Cu2 P10 2.247(3)
Cu2 N19 2.022(9)
Cu2 N7 2.059(8)
Br3 C60 1.879(10)
Br4 C2H 1.900(10)
Br5 C79 1.913(10)
Br6 C2J 1.887(10)
P7 C8 1.842(9)
P7 C1M 1.855(9)
P7 C1S 1.809(10)
P8 C15 1.836(9)
P8 C1 1.837(9)
P8 C1P 1.828(9)
P9 C10 1.845(9)
P9 C1A 1.854(10)
P9 C2N 1.808(11)
P10 C32 1.818(10)
P10 C1I 1.832(9)
P10 C2C 1.823(10)
C76 C82 1.392(13)
C76 N16 1.453(11)
C76 C2N 1.418(13)
N6 C4 1.134(11)
C8 C41 1.391(12)
C8 C53 1.387(12)
C80 H80 0.9300
C80 C82 1.411(14)
C80 C79 1.393(15)
C15 C17 1.388(12)
C15 C19 1.401(12)
C17 H17 0.9300
C17 C60 1.380(13)
C82 C1E 1.521(14)
C30 H30 0.9300
C30 C60 1.382(14)
C30 C1D 1.371(14)
C1 C6 1.427(13)
C1 C7 1.345(13)
C32 C58 1.393(13)
C32 C25 1.425(16)
C3 H3 0.9300
C3 C5 1.390(16)
C3 C7 1.348(13)
C41 H41 0.9300
C41 C75 1.374(14)
C10 C2 1.373(12)
C10 C11 1.368(15)
C47 H47 0.9300
C47 C70 1.356(14)
C47 C75 1.378(15)
C77 H77 0.9300
C77 C79 1.372(14)
C77 C2N 1.402(12)
C2 H2 0.9300
C2 C14 1.426(14)
C53 H53 0.9300
C53 C70 1.382(14)
C14 H14 0.9300
C14 C13 1.298(18)
C4 C18 1.430(14)
C57 H57 0.9300
C57 C58 1.402(14)
C57 C2E 1.401(19)
C58 H58 0.9300
C18 H18A 0.9600
C18 H18B 0.9600
C18 H18C 0.9600
C11 H11 0.9300
C11 C12 1.382(15)
C6 H6 0.9300
C6 C9 1.374(13)
C70 H70 0.9300
C5 H5 0.9300
C5 C9 1.390(16)
C75 H75 0.9300
C12 H12 0.9300
C12 C13 1.414(17)
C7 H7 0.9300
C9 H9 0.9300
C13 H13 0.9300
N16 C19 1.423(11)
N16 C1B 1.478(11)
N86 C85 1.447(12)
N86 C84 1.418(13)
N86 C1J 1.465(12)
C85 C1K 1.412(12)
C85 C1M 1.398(13)
C84 C1I 1.411(14)
C84 C1N 1.427(14)
C19 C1D 1.419(12)
Cl1 O1 1.401(10)
Cl1 O20 1.393(13)
Cl1 O11 1.375(10)
Cl1 O13 1.371(11)
Cl1A O2 1.416(8)
Cl1A O3 1.284(12)
Cl1A O4 1.393(13)
Cl1A O9 1.42(2)
C1A C1C 1.365(13)
C1A C1H 1.407(13)
C1B H1BA 0.9600
C1B H1BB 0.9600
C1B H1BC 0.9600
C1C H1C 0.9300
C1C C1G 1.363(14)
N2 C24 1.104(12)
C1D C1F 1.535(15)
C1E H1EA 0.9700
C1E H1EB 0.9700
C1E C1F 1.480(16)
C1F H1FA 0.9700
C1F H1FB 0.9700
N19 C2G 1.079(17)
C1G H1G 0.9300
C1G C20 1.412(15)
C1H H1H 0.9300
C1H C1X 1.386(15)
C1I C2I 1.405(13)
C20 H20 0.9300
C20 C1X 1.390(16)
C1J H1JA 0.9600
C1J H1JB 0.9600
C1J H1JC 0.9600
C1K C1V 1.396(14)
C1K C23 1.500(15)
C1L H1L 0.9300
C1L C1P 1.393(12)
C1L C1Z 1.381(13)
C1M C1T 1.384(13)
C1N C1U 1.450(15)
C1N C1Y 1.471(15)
C1O H1O 0.9300
C1O C1P 1.411(13)
C1O C2A 1.401(14)
C1Q H1Q 0.9300
C1Q C1S 1.405(12)
C1Q C1W 1.393(13)
C1R H1R 0.9300
C1R C1S 1.422(13)
C1R C22 1.396(14)
C1T H1T 0.9300
C1T C2H 1.379(14)
C1U H1U 0.9300
C1U C2J 1.358(15)
C1V H1V 0.9300
C1V C2H 1.345(15)
C1W H1W 0.9300
C1W C21 1.395(15)
C1X H1X 0.9300
C1Y H1YA 0.9700
C1Y H1YB 0.9700
C1Y C23 1.519(17)
C1Z H1Z 0.9300
C1Z C29 1.383(14)
C21 H21 0.9300
C21 C22 1.362(16)
C22 H22 0.9300
C23 H23A 0.9700
C23 H23B 0.9700
C24 C2B 1.497(16)
C25 H25 0.9300
C25 C2D 1.384(15)
C26 H26 0.9300
C26 C2C 1.396(14)
C26 C2K 1.362(16)
C27 H27 0.9300
C27 C28 1.379(15)
C27 C2L 1.382(16)
C28 H28 0.9300
C28 C2C 1.401(13)
C29 H29 0.9300
C29 C2A 1.383(15)
C2A H2A 0.9300
C2B H2BA 0.9600
C2B H2BB 0.9600
C2B H2BC 0.9600
C2D H2D 0.9300
C2D C2E 1.386(17)
C2E H2E 0.9300
C2F H2FA 0.9600
C2F H2FB 0.9600
C2F H2FC 0.9600
C2F C2G 1.48(2)
C2I H2I 0.9300
C2I C2J 1.403(14)
C2K H2K 0.9300
C2K C2L 1.360(16)
C2L H2L 0.9300
C2M H2MA 0.9600
C2M H2MB 0.9600
C2M H2MC 0.9600
C2M C2O 1.469(14)
C2O N7 1.134(12)

loop_
_geom_torsion_atom_site_label_1
_geom_torsion_atom_site_label_2
_geom_torsion_atom_site_label_3
_geom_torsion_atom_site_label_4
_geom_torsion
Cu1 P8 C15 C17 152.2(6)
Cu1 P8 C15 C19 -25.2(8)
Cu1 P8 C1 C6 -46.5(7)
Cu1 P8 C1 C7 129.5(8)
Cu1 P8 C1P C1L 143.2(7)
Cu1 P8 C1P C1O -35.6(8)
Cu1 P9 C10 C2 130.1(8)
Cu1 P9 C10 C11 -52.5(9)
Cu1 P9 C1A C1C 104.2(7)
Cu1 P9 C1A C1H -67.5(7)
Cu1 P9 C2N C76 -17.7(9)
Cu1 P9 C2N C77 165.1(6)
Cu1 N6 C4 C18 -1(34)
Cu1 N2 C24 C2B 86(45)
Cu2 P7 C8 C41 144.9(7)
Cu2 P7 C8 C53 -33.4(8)
Cu2 P7 C1M C85 -29.8(8)
Cu2 P7 C1M C1T 151.3(6)
Cu2 P7 C1S C1Q -45.6(8)
Cu2 P7 C1S C1R 138.9(8)
Cu2 P10 C32 C58 123.9(8)
Cu2 P10 C32 C25 -59.1(9)
Cu2 P10 C1I C84 -14.4(10)
Cu2 P10 C1I C2I 162.2(6)
Cu2 P10 C2C C26 105.8(8)
Cu2 P10 C2C C28 -65.2(8)
Cu2 N19 C2G C2F 136(26)
P7 Cu2 P10 C32 -179.0(4)
P7 Cu2 P10 C1I 59.6(4)
P7 Cu2 P10 C2C -58.8(3)
P7 Cu2 N19 C2G 163(2)
P7 Cu2 N7 C2O -76(3)
P7 C8 C41 C75 -179.6(8)
P7 C8 C53 C70 179.4(8)
P7 C1M C1T C2H -177.9(7)
P8 Cu1 P9 C10 -176.3(4)
P8 Cu1 P9 C1A -56.3(3)
P8 Cu1 P9 C2N 61.4(4)
P8 Cu1 N6 C4 -79(4)
P8 Cu1 N2 C24 49(5)
P8 C15 C17 C60 -175.9(7)
P8 C15 C19 N16 3.5(11)
P8 C15 C19 C1D -179.6(7)
P8 C1 C6 C9 179.8(8)
P8 C1 C7 C3 180.0(9)
P9 Cu1 P8 C15 -28.6(3)
P9 Cu1 P8 C1 -150.4(3)
P9 Cu1 P8 C1P 93.3(3)
P9 Cu1 N6 C4 157(3)
P9 Cu1 N2 C24 -176(5)
P9 C10 C2 C14 177.1(7)
P9 C10 C11 C12 -178.0(9)
P9 C1A C1C C1G -171.7(8)
P9 C1A C1H C1X 172.8(7)
P10 Cu2 P7 C8 93.6(3)
P10 Cu2 P7 C1M -24.4(3)
P10 Cu2 P7 C1S -149.5(3)
P10 Cu2 N19 C2G -60(2)
P10 Cu2 N7 C2O 157(3)
P10 C32 C58 C57 176.1(8)
P10 C32 C25 C2D -173.2(9)
P10 C1I C2I C2J -177.2(8)
C76 C82 C1E C1F -67.3(13)
C76 N16 C19 C15 132.7(8)
C76 N16 C19 C1D -44.0(12)
N6 Cu1 P8 C15 -149.6(4)
N6 Cu1 P8 C1 88.6(4)
N6 Cu1 P8 C1P -27.6(4)
N6 Cu1 P9 C10 -57.3(4)
N6 Cu1 P9 C1A 62.7(4)
N6 Cu1 P9 C2N -179.5(4)
N6 Cu1 N2 C24 -60(5)
C8 P7 C1M C85 -152.9(7)
C8 P7 C1M C1T 28.2(8)
C8 P7 C1S C1Q 75.8(8)
C8 P7 C1S C1R -99.7(9)
C8 C41 C75 C47 0.9(16)
C8 C53 C70 C47 -0.3(17)
C80 C82 C1E C1F 108.7(11)
C15 P8 C1 C6 -178.1(7)
C15 P8 C1 C7 -2.0(10)
C15 P8 C1P C1L -85.1(8)
C15 P8 C1P C1O 96.1(7)
C15 C17 C60 Br3 175.8(7)
C15 C17 C60 C30 -3.8(14)
C15 C19 C1D C30 -5.4(14)
C15 C19 C1D C1F 172.2(9)
C17 C15 C19 N16 -173.8(7)
C17 C15 C19 C1D 3.1(12)
C82 C76 N16 C19 67.4(11)
C82 C76 N16 C1B -78.9(10)
C82 C76 C2N P9 -178.5(7)
C82 C76 C2N C77 -1.4(14)
C82 C80 C79 Br5 179.0(7)
C82 C80 C79 C77 1.2(15)
C82 C1E C1F C1D 56.6(14)
C30 C1D C1F C1E 178.8(10)
C1 P8 C15 C17 -81.2(7)
C1 P8 C15 C19 101.4(7)
C1 P8 C1P C1L 21.1(9)
C1 P8 C1P C1O -157.7(7)
C1 C6 C9 C5 -0.6(16)
C32 P10 C1I C84 -143.1(8)
C32 P10 C1I C2I 33.5(9)
C32 P10 C2C C26 -128.5(8)
C32 P10 C2C C28 60.5(8)
C32 C25 C2D C2E -4.2(17)
C3 C5 C9 C6 -1.7(18)
C41 C8 C53 C70 1.1(15)
C10 P9 C1A C1C -129.8(8)
C10 P9 C1A C1H 58.6(8)
C10 P9 C2N C76 -147.3(8)
C10 P9 C2N C77 35.6(8)
C10 C2 C14 C13 -1.2(16)
C10 C11 C12 C13 2.3(18)
C2 C10 C11 C12 -0.4(16)
C2 C14 C13 C12 3.2(18)
C53 C8 C41 C75 -1.3(15)
C58 C32 C25 C2D 4.1(16)
C58 C57 C2E C2D 2.3(17)
C60 C30 C1D C19 3.2(15)
C60 C30 C1D C1F -174.6(10)
C11 C10 C2 C14 -0.2(15)
C11 C12 C13 C14 -3.8(19)
C6 C1 C7 C3 -4.1(15)
C79 C80 C82 C76 -1.8(14)
C79 C80 C82 C1E -177.8(9)
C79 C77 C2N P9 178.0(7)
C79 C77 C2N C76 0.7(14)
C70 C47 C75 C41 -0.1(18)
C5 C3 C7 C1 1.8(17)
C75 C47 C70 C53 -0.2(17)
C7 C1 C6 C9 3.5(14)
C7 C3 C5 C9 1.2(18)
N16 C76 C82 C80 -177.7(8)
N16 C76 C82 C1E -1.8(13)
N16 C76 C2N P9 1.2(12)
N16 C76 C2N C77 178.3(7)
N16 C19 C1D C30 171.3(9)
N16 C19 C1D C1F -11.0(15)
N86 C85 C1K C1V 175.0(8)
N86 C85 C1K C23 -9.2(15)
N86 C85 C1M P7 4.6(11)
N86 C85 C1M C1T -176.5(8)
N86 C84 C1I P10 -1.9(13)
N86 C84 C1I C2I -178.4(8)
N86 C84 C1N C1U 179.9(9)
N86 C84 C1N C1Y -5.7(14)
C85 N86 C84 C1I -107.9(10)
C85 N86 C84 C1N 71.8(11)
C85 C1K C1V C2H -0.2(15)
C85 C1K C23 C1Y -2.6(17)
C85 C1M C1T C2H 3.2(13)
C84 N86 C85 C1K -45.3(12)
C84 N86 C85 C1M 132.7(9)
C84 C1I C2I C2J -0.6(15)
C84 C1N C1U C2J -2.4(14)
C84 C1N C1Y C23 -67.3(12)
C19 C15 C17 C60 1.5(13)
C19 C1D C1F C1E 1.1(17)
C1A P9 C10 C2 8.2(10)
C1A P9 C10 C11 -174.4(8)
C1A P9 C2N C76 103.9(8)
C1A P9 C2N C77 -73.3(8)
C1A C1C C1G C20 0.5(16)
C1A C1H C1X C20 -1.8(14)
C1B N16 C19 C15 -81.7(9)
C1B N16 C19 C1D 101.5(10)
C1C C1A C1H C1X 1.0(13)
C1C C1G C20 C1X -1.3(16)
N2 Cu1 P8 C15 109.9(4)
N2 Cu1 P8 C1 -11.9(4)
N2 Cu1 P8 C1P -128.2(4)
N2 Cu1 P9 C10 51.5(5)
N2 Cu1 P9 C1A 171.5(4)
N2 Cu1 P9 C2N -70.7(5)
N2 Cu1 N6 C4 31(4)
C1D C30 C60 Br3 -178.3(8)
C1D C30 C60 C17 1.3(15)
N19 Cu2 P7 C8 -132.3(4)
N19 Cu2 P7 C1M 109.7(4)
N19 Cu2 P7 C1S -15.3(4)
N19 Cu2 P10 C32 43.3(5)
N19 Cu2 P10 C1I -78.1(5)
N19 Cu2 P10 C2C 163.5(4)
N19 Cu2 N7 C2O 45(3)
C1G C20 C1X C1H 2.0(16)
C1H C1A C1C C1G -0.3(15)
C1I P10 C32 C58 -103.7(9)
C1I P10 C32 C25 73.3(9)
C1I P10 C2C C26 -24.1(9)
C1I P10 C2C C28 164.9(7)
C1I C84 C1N C1U -0.4(14)
C1I C84 C1N C1Y 174.0(9)
C1I C2I C2J Br6 -179.3(8)
C1I C2I C2J C1U -2.4(16)
C1J N86 C85 C1K 104.7(10)
C1J N86 C85 C1M -77.3(10)
C1J N86 C84 C1I 101.7(10)
C1J N86 C84 C1N -78.6(11)
C1K C85 C1M P7 -177.3(7)
C1K C85 C1M C1T 1.5(13)
C1K C1V C2H Br4 -175.7(8)
C1K C1V C2H C1T 5.0(16)
C1L C1Z C29 C2A 1.0(16)
C1M P7 C8 C41 -86.9(8)
C1M P7 C8 C53 94.8(8)
C1M P7 C1S C1Q -177.8(8)
C1M P7 C1S C1R 6.7(10)
C1M C85 C1K C1V -3.0(13)
C1M C85 C1K C23 172.8(10)
C1M C1T C2H Br4 174.2(7)
C1M C1T C2H C1V -6.5(14)
C1N C84 C1I P10 178.4(7)
C1N C84 C1I C2I 1.9(15)
C1N C1U C2J Br6 -179.3(7)
C1N C1U C2J C2I 3.9(15)
C1N C1Y C23 C1K 61.4(13)
C1P P8 C15 C17 24.9(7)
C1P P8 C15 C19 -152.5(7)
C1P P8 C1 C6 76.1(8)
C1P P8 C1 C7 -107.8(9)
C1P C1L C1Z C29 1.8(15)
C1P C1O C2A C29 -0.3(16)
C1Q C1W C21 C22 0.6(17)
C1S P7 C8 C41 22.4(9)
C1S P7 C8 C53 -155.9(7)
C1S P7 C1M C85 98.9(8)
C1S P7 C1M C1T -80.0(8)
C1S C1Q C1W C21 -0.8(16)
C1S C1R C22 C21 -5.0(18)
C1U C1N C1Y C23 106.9(11)
C1V C1K C23 C1Y 173.3(10)
C1W C1Q C1S P7 -177.6(8)
C1W C1Q C1S C1R -1.8(15)
C1W C21 C22 C1R 2.3(19)
C1Y C1N C1U C2J -176.6(9)
C1Z C1L C1P P8 177.5(8)
C1Z C1L C1P C1O -3.8(14)
C1Z C29 C2A C1O -1.7(16)
C22 C1R C1S P7 -179.8(9)
C22 C1R C1S C1Q 4.7(15)
C23 C1K C1V C2H -176.6(10)
C25 C32 C58 C57 -0.9(15)
C25 C2D C2E C57 1.0(18)
C26 C2K C2L C27 2.3(17)
C27 C28 C2C P10 173.4(8)
C27 C28 C2C C26 2.0(14)
C28 C27 C2L C2K -0.1(16)
C2A C1O C1P P8 -178.1(8)
C2A C1O C1P C1L 3.1(14)
C2C P10 C32 C58 2.5(10)
C2C P10 C32 C25 179.6(8)
C2C P10 C1I C84 107.2(8)
C2C P10 C1I C2I -76.2(8)
C2C C26 C2K C2L -2.3(17)
C2E C57 C58 C32 -2.3(16)
C2K C26 C2C P10 -171.0(8)
C2K C26 C2C C28 0.2(14)
C2L C27 C28 C2C -2.0(15)
C2M C2O N7 Cu2 124(53)
C2N P9 C10 C2 -97.1(9)
C2N P9 C10 C11 80.3(8)
C2N P9 C1A C1C -25.4(8)
C2N P9 C1A C1H 162.9(7)
C2N C76 C82 C80 2.0(14)
C2N C76 C82 C1E 177.9(9)
C2N C76 N16 C19 -112.3(9)
C2N C76 N16 C1B 101.4(9)
C2N C77 C79 Br5 -178.4(7)
C2N C77 C79 C80 -0.6(14)
N7 Cu2 P7 C8 -30.5(4)
N7 Cu2 P7 C1M -148.5(4)
N7 Cu2 P7 C1S 86.4(4)
N7 Cu2 P10 C32 -57.1(5)
N7 Cu2 P10 C1I -178.5(5)
N7 Cu2 P10 C2C 63.0(4)
N7 Cu2 N19 C2G 53(2)
